data_9009227
loop_
_publ_author_name
'Righter, K.'
'Downs, R. T.'

_publ_section_title
;The crystal structures of synthetic Re- and PGE-bearing magnesioferrite
 spinels: Implications for impacts, accretion and the mantle Sample: 115
;
_journal_name_full 'Geophysical Research Letters'
_journal_page_first 619
_journal_page_last 622
_journal_paper_doi 10.1029/2000GL012184
_journal_volume 28
_journal_year 2001
_chemical_formula_structural (Fe.447Mg.417Ru.115Ir.021)2(Fe.771Mg.229)O4
_chemical_formula_sum 'Fe1.665 Ir0.042 Mg1.063 O4 Ru0.23'
_space_group_IT_number 227
_symmetry_space_group_name_Hall '-F 4vw 2vw 3'
_symmetry_space_group_name_H-M 'F d -3 m :2'
_cell_angle_alpha 90
_cell_angle_beta 90
_cell_angle_gamma 90
_cell_length_a 8.4034
_cell_length_b 8.4034
_cell_length_c 8.4034
_cell_formula_units_Z 8
_cell_volume 593.424
_database_code_amcsd 0012668
_exptl_crystal_density_diffrn 4.794
_cod_original_sg_symbol_H-M 'F d 3 m'
_cod_original_formula_sum 'Fe1.665 Mg1.063 Ru.23 Ir.042 O4'
_cod_database_code 9009227
_amcsd_formula_title (Fe.447Mg.417Ru.115Ir.021)2(Fe.771Mg.229)O4

loop_
_space_group_symop_operation_xyz
x,y,z
x,1/2+y,1/2+z
1/2+x,y,1/2+z
1/2+x,1/2+y,z
3/4+z,1/2-x,1/4+y
3/4+z,-x,3/4+y
1/4+z,1/2-x,3/4+y
1/4+z,-x,1/4+y
3/4-y,1/2+z,1/4-x
3/4-y,+z,3/4-x
1/4-y,1/2+z,3/4-x
1/4-y,+z,1/4-x
3/4+x,1/2-y,1/4+z
3/4+x,-y,3/4+z
1/4+x,1/2-y,3/4+z
1/4+x,-y,1/4+z
3/4-z,1/2+x,1/4-y
3/4-z,+x,3/4-y
1/4-z,1/2+x,3/4-y
1/4-z,+x,1/4-y
3/4+y,1/2-z,1/4+x
3/4+y,-z,3/4+x
1/4+y,1/2-z,3/4+x
1/4+y,-z,1/4+x
3/4-x,1/2+y,1/4-z
3/4-x,+y,3/4-z
1/4-x,1/2+y,3/4-z
1/4-x,+y,1/4-z
1/2+x,3/4-z,1/4-y
1/2+x,1/4-z,3/4-y
+x,3/4-z,3/4-y
+x,1/4-z,1/4-y
1/2-z,3/4+y,1/4+x
1/2-z,1/4+y,3/4+x
-z,3/4+y,3/4+x
-z,1/4+y,1/4+x
1/2+y,3/4-x,1/4-z
1/2+y,1/4-x,3/4-z
+y,3/4-x,3/4-z
+y,1/4-x,1/4-z
1/2-x,3/4+z,1/4+y
1/2-x,1/4+z,3/4+y
-x,3/4+z,3/4+y
-x,1/4+z,1/4+y
1/2+z,3/4-y,1/4-x
1/2+z,1/4-y,3/4-x
+z,3/4-y,3/4-x
+z,1/4-y,1/4-x
1/2-y,3/4+x,1/4+z
1/2-y,1/4+x,3/4+z
-y,3/4+x,3/4+z
-y,1/4+x,1/4+z
x,1/2+z,1/2+y
x,+z,+y
1/2+x,1/2+z,+y
1/2+x,+z,1/2+y
-z,1/2-y,1/2-x
-z,-y,-x
1/2-z,1/2-y,-x
1/2-z,-y,1/2-x
y,1/2+x,1/2+z
y,+x,+z
1/2+y,1/2+x,+z
1/2+y,+x,1/2+z
-x,1/2-z,1/2-y
-x,-z,-y
1/2-x,1/2-z,-y
1/2-x,-z,1/2-y
z,1/2+y,1/2+x
z,+y,+x
1/2+z,1/2+y,+x
1/2+z,+y,1/2+x
-y,1/2-x,1/2-z
-y,-x,-z
1/2-y,1/2-x,-z
1/2-y,-x,1/2-z
3/4+z,1/4+x,1/2-y
3/4+z,3/4+x,-y
1/4+z,1/4+x,-y
1/4+z,3/4+x,1/2-y
3/4-y,1/4-z,1/2+x
3/4-y,3/4-z,+x
1/4-y,1/4-z,+x
1/4-y,3/4-z,1/2+x
3/4+x,1/4+y,1/2-z
3/4+x,3/4+y,-z
1/4+x,1/4+y,-z
1/4+x,3/4+y,1/2-z
3/4-z,1/4-x,1/2+y
3/4-z,3/4-x,+y
1/4-z,1/4-x,+y
1/4-z,3/4-x,1/2+y
3/4+y,1/4+z,1/2-x
3/4+y,3/4+z,-x
1/4+y,1/4+z,-x
1/4+y,3/4+z,1/2-x
3/4-x,1/4-y,1/2+z
3/4-x,3/4-y,+z
1/4-x,1/4-y,+z
1/4-x,3/4-y,1/2+z
-z,3/4+x,3/4+y
-z,1/4+x,1/4+y
1/2-z,3/4+x,1/4+y
1/2-z,1/4+x,3/4+y
y,3/4-z,3/4-x
y,1/4-z,1/4-x
1/2+y,3/4-z,1/4-x
1/2+y,1/4-z,3/4-x
-x,3/4+y,3/4+z
-x,1/4+y,1/4+z
1/2-x,3/4+y,1/4+z
1/2-x,1/4+y,3/4+z
z,3/4-x,3/4-y
z,1/4-x,1/4-y
1/2+z,3/4-x,1/4-y
1/2+z,1/4-x,3/4-y
-y,3/4+z,3/4+x
-y,1/4+z,1/4+x
1/2-y,3/4+z,1/4+x
1/2-y,1/4+z,3/4+x
x,3/4-y,3/4-z
x,1/4-y,1/4-z
1/2+x,3/4-y,1/4-z
1/2+x,1/4-y,3/4-z
1/4-x,1/2+z,3/4-y
1/4-x,+z,1/4-y
3/4-x,1/2+z,1/4-y
3/4-x,+z,3/4-y
1/4+z,1/2-y,3/4+x
1/4+z,-y,1/4+x
3/4+z,1/2-y,1/4+x
3/4+z,-y,3/4+x
1/4-y,1/2+x,3/4-z
1/4-y,+x,1/4-z
3/4-y,1/2+x,1/4-z
3/4-y,+x,3/4-z
1/4+x,1/2-z,3/4+y
1/4+x,-z,1/4+y
3/4+x,1/2-z,1/4+y
3/4+x,-z,3/4+y
1/4-z,1/2+y,3/4-x
1/4-z,+y,1/4-x
3/4-z,1/2+y,1/4-x
3/4-z,+y,3/4-x
1/4+y,1/2-x,3/4+z
1/4+y,-x,1/4+z
3/4+y,1/2-x,1/4+z
3/4+y,-x,3/4+z
3/4-x,3/4-z,y
3/4-x,1/4-z,1/2+y
1/4-x,3/4-z,1/2+y
1/4-x,1/4-z,y
3/4+z,3/4+y,-x
3/4+z,1/4+y,1/2-x
1/4+z,3/4+y,1/2-x
1/4+z,1/4+y,-x
3/4-y,3/4-x,z
3/4-y,1/4-x,1/2+z
1/4-y,3/4-x,1/2+z
1/4-y,1/4-x,z
3/4+x,3/4+z,-y
3/4+x,1/4+z,1/2-y
1/4+x,3/4+z,1/2-y
1/4+x,1/4+z,-y
3/4-z,3/4-y,x
3/4-z,1/4-y,1/2+x
1/4-z,3/4-y,1/2+x
1/4-z,1/4-y,x
3/4+y,3/4+x,-z
3/4+y,1/4+x,1/2-z
1/4+y,3/4+x,1/2-z
1/4+y,1/4+x,-z
-z,-x,-y
-z,1/2-x,1/2-y
1/2-z,-x,1/2-y
1/2-z,1/2-x,-y
y,z,x
y,1/2+z,1/2+x
1/2+y,z,1/2+x
1/2+y,1/2+z,x
-x,-y,-z
-x,1/2-y,1/2-z
1/2-x,-y,1/2-z
1/2-x,1/2-y,-z
z,x,y
z,1/2+x,1/2+y
1/2+z,x,1/2+y
1/2+z,1/2+x,y
-y,-z,-x
-y,1/2-z,1/2-x
1/2-y,-z,1/2-x
1/2-y,1/2-z,-x

loop_
_atom_site_aniso_label
_atom_site_aniso_U_11
_atom_site_aniso_U_22
_atom_site_aniso_U_33
_atom_site_aniso_U_12
_atom_site_aniso_U_13
_atom_site_aniso_U_23
FeM 0.00791 0.00791 0.00791 -0.00018 -0.00018 -0.00018
MgM 0.00791 0.00791 0.00791 -0.00018 -0.00018 -0.00018
RuM 0.00791 0.00791 0.00791 -0.00018 -0.00018 -0.00018
IrM 0.00791 0.00791 0.00791 -0.00018 -0.00018 -0.00018
FeT 0.00776 0.00776 0.00776 0.00000 0.00000 0.00000
MgT 0.00776 0.00776 0.00776 0.00000 0.00000 0.00000
O 0.00898 0.00898 0.00898 -0.00011 -0.00011 -0.00011

loop_
_atom_site_label
_atom_site_fract_x
_atom_site_fract_y
_atom_site_fract_z
_atom_site_occupancy
_atom_site_U_iso_or_equiv
FeM 0.50000 0.50000 0.50000 0.44700 0.00785
MgM 0.50000 0.50000 0.50000 0.41700 0.00785
RuM 0.50000 0.50000 0.50000 0.11500 0.00785
IrM 0.50000 0.50000 0.50000 0.02100 0.00785
FeT 0.12500 0.12500 0.12500 0.77100 0.00773
MgT 0.12500 0.12500 0.12500 0.22900 0.00773
O 0.25670 0.25670 0.25670 1.00000 0.00899

loop_
_cod_related_entry_id
_cod_related_entry_database
_cod_related_entry_code
1 AMCSD 0012668
